data_4103644
loop_
_publ_author_name
'K. Cory MacLeod'
'Julia L. Conway'
'Brian O. Patrick'
'Kevin M. Smith'

_publ_section_title
;
 Exploring Chromium(III)-Alkyl Bond Homolysis with CpCr[(ArNCMe)2CH](R)
 Complexes
;
_journal_name_full 'Journal of the American Chemical Society'
_journal_page_first 17325
_journal_page_last 17334
_journal_paper_doi 10.1021/ja1083392
_journal_volume 132
_journal_year 2010
_chemical_formula_sum 'C37 H45 Cr N2'
_chemical_formula_weight 569.75
_chemical_name_systematic
;
 ?
;
_space_group_IT_number 11
_symmetry_cell_setting monoclinic
_symmetry_space_group_name_Hall '-P 2yb'
_symmetry_space_group_name_H-M 'P 1 21/m 1'
_atom_sites_solution_hydrogens geom
_atom_sites_solution_primary direct
_atom_sites_solution_secondary difmap
_audit_creation_method SHELXL-97
_cell_angle_alpha 90.00
_cell_angle_beta 102.381(7)
_cell_angle_gamma 90.00
_cell_formula_units_Z 2
_cell_length_a 8.6214(14)
_cell_length_b 19.146(3)
_cell_length_c 9.5494(15)
_cell_measurement_reflns_used 8806
_cell_measurement_temperature 173(2)
_cell_measurement_theta_max 27.98
_cell_measurement_theta_min 2.42
_cell_volume 1539.6(4)
_computing_structure_refinement 'SHELXL-97 (Sheldrick, 1997)'
_diffrn_ambient_temperature 173(2)
_diffrn_measured_fraction_theta_full 0.996
_diffrn_measured_fraction_theta_max 0.996
_diffrn_measurement_device_type 'Bruker X8 APEX II'
_diffrn_measurement_method 'area detector'
_diffrn_radiation_monochromator graphite
_diffrn_radiation_source 'fine-focus sealed tube'
_diffrn_radiation_type MoK\a
_diffrn_radiation_wavelength 0.71073
_diffrn_reflns_av_R_equivalents 0.0232
_diffrn_reflns_av_sigmaI/netI 0.0219
_diffrn_reflns_limit_h_max 11
_diffrn_reflns_limit_h_min -10
_diffrn_reflns_limit_k_max 23
_diffrn_reflns_limit_k_min -25
_diffrn_reflns_limit_l_max 11
_diffrn_reflns_limit_l_min -12
_diffrn_reflns_number 17423
_diffrn_reflns_theta_full 28.04
_diffrn_reflns_theta_max 28.04
_diffrn_reflns_theta_min 2.13
_exptl_absorpt_coefficient_mu 0.399
_exptl_absorpt_correction_T_max 0.887
_exptl_absorpt_correction_T_min 0.713
_exptl_absorpt_correction_type multi-scan
_exptl_crystal_colour black
_exptl_crystal_density_diffrn 1.229
_exptl_crystal_density_method 'not measured'
_exptl_crystal_description prism
_exptl_crystal_F_000 610
_exptl_crystal_size_max 0.40
_exptl_crystal_size_mid 0.35
_exptl_crystal_size_min 0.30
_refine_diff_density_max 0.345
_refine_diff_density_min -0.403
_refine_diff_density_rms 0.051
_refine_ls_extinction_method none
_refine_ls_goodness_of_fit_ref 1.054
_refine_ls_hydrogen_treatment constr
_refine_ls_matrix_type full
_refine_ls_number_parameters 193
_refine_ls_number_reflns 3832
_refine_ls_number_restraints 0
_refine_ls_restrained_S_all 1.054
_refine_ls_R_factor_all 0.0458
_refine_ls_R_factor_gt 0.0369
_refine_ls_shift/su_max 0.004
_refine_ls_shift/su_mean 0.000
_refine_ls_structure_factor_coef Fsqd
_refine_ls_weighting_details 'calc w=1/[\s^2^(Fo^2^)+(0.0496P)^2^+0.7700P] where P=(Fo^2^+2Fc^2^)/3'
_refine_ls_weighting_scheme calc
_refine_ls_wR_factor_gt 0.0975
_refine_ls_wR_factor_ref 0.1030
_reflns_number_gt 3308
_reflns_number_total 3832
_reflns_threshold_expression >2sigma(I)
_cod_data_source_file ja1083392_si_002_17.cif
_cod_data_source_block 10b_Dep_CH2Ph
_cod_original_sg_symbol_H-M 'P 21/m'
_cod_database_code 4103644

loop_
_symmetry_equiv_pos_as_xyz
'x, y, z'
'-x, y+1/2, -z'
'-x, -y, -z'
'x, -y-1/2, z'

loop_
_atom_site_label
_atom_site_type_symbol
_atom_site_fract_x
_atom_site_fract_y
_atom_site_fract_z
_atom_site_U_iso_or_equiv
_atom_site_adp_type
_atom_site_occupancy
_atom_site_symmetry_multiplicity
_atom_site_calc_flag
_atom_site_refinement_flags
C1 C 1.0152(2) 0.37597(10) 1.04233(19) 0.0398(4) Uani 1 1 d .
H1A H 1.1247 0.3926 1.0732 0.060 Uiso 1 1 calc R
H1B H 0.9755 0.3608 1.1262 0.060 Uiso 1 1 calc R
H1C H 0.9482 0.4139 0.9939 0.060 Uiso 1 1 calc R
C2 C 1.01052(17) 0.31539(8) 0.94032(16) 0.0261(3) Uani 1 1 d .
C3 C 0.9777(3) 0.2500 0.9920(2) 0.0267(4) Uani 1 2 d S
H3 H 0.9274 0.2500 1.0714 0.032 Uiso 1 2 calc SR
C4 C 1.10988(18) 0.39241(8) 0.78617(16) 0.0269(3) Uani 1 1 d .
C5 C 1.2745(2) 0.40203(10) 0.82972(18) 0.0346(4) Uani 1 1 d .
C6 C 1.3374(2) 0.46663(10) 0.8033(2) 0.0421(4) Uani 1 1 d .
H6 H 1.4486 0.4742 0.8327 0.051 Uiso 1 1 calc R
C7 C 1.2422(2) 0.51957(10) 0.7358(2) 0.0419(4) Uani 1 1 d .
H7 H 1.2877 0.5630 0.7179 0.050 Uiso 1 1 calc R
C8 C 1.0806(2) 0.50951(9) 0.69409(19) 0.0366(4) Uani 1 1 d .
H8 H 1.0153 0.5463 0.6477 0.044 Uiso 1 1 calc R
C9 C 1.01151(19) 0.44620(9) 0.71894(17) 0.0293(3) Uani 1 1 d .
C10 C 1.3787(2) 0.34366(12) 0.9024(3) 0.0536(6) Uani 1 1 d .
H10A H 1.3351 0.3276 0.9847 0.064 Uiso 1 1 calc R
H10B H 1.3691 0.3042 0.8341 0.064 Uiso 1 1 calc R
C11 C 1.5489(2) 0.35795(13) 0.9555(3) 0.0640(7) Uani 1 1 d .
H11A H 1.5973 0.3699 0.8746 0.096 Uiso 1 1 calc R
H11B H 1.6010 0.3164 1.0041 0.096 Uiso 1 1 calc R
H11C H 1.5619 0.3971 1.0230 0.096 Uiso 1 1 calc R
C12 C 0.8349(2) 0.43505(9) 0.6730(2) 0.0363(4) Uani 1 1 d .
H12A H 0.8143 0.4077 0.5830 0.044 Uiso 1 1 calc R
H12B H 0.8006 0.4061 0.7468 0.044 Uiso 1 1 calc R
C13 C 0.7319(2) 0.49915(11) 0.6488(3) 0.0513(5) Uani 1 1 d .
H13A H 0.7503 0.5271 0.7368 0.077 Uiso 1 1 calc R
H13B H 0.6200 0.4852 0.6231 0.077 Uiso 1 1 calc R
H13C H 0.7583 0.5269 0.5709 0.077 Uiso 1 1 calc R
C14 C 0.7401(2) 0.2500 0.6603(2) 0.0239(4) Uani 1 2 d S
H14A H 0.7205 0.2085 0.7159 0.029 Uiso 0.50 1 calc PR
H14B H 0.7205 0.2915 0.7159 0.029 Uiso 0.50 1 calc PR
C15 C 0.6166(2) 0.2500 0.5256(2) 0.0232(4) Uani 1 2 d S
C16 C 0.55505(18) 0.18803(9) 0.45819(18) 0.0307(3) Uani 1 1 d .
H16 H 0.5912 0.1446 0.5014 0.037 Uiso 1 1 calc R
C17 C 0.4428(2) 0.18807(10) 0.33025(19) 0.0362(4) Uani 1 1 d .
H17 H 0.4044 0.1449 0.2871 0.043 Uiso 1 1 calc R
C18 C 0.3863(3) 0.2500 0.2649(3) 0.0358(5) Uani 1 2 d S
H18 H 0.3100 0.2500 0.1768 0.043 Uiso 1 2 calc SR
C19 C 0.9490(2) 0.21361(11) 0.42921(18) 0.0411(4) Uani 1 1 d .
H19 H 0.8612 0.1845 0.3900 0.049 Uiso 1 1 calc R
C20 C 1.0996(2) 0.19111(10) 0.49647(19) 0.0418(5) Uani 1 1 d .
H20 H 1.1331 0.1439 0.5108 0.050 Uiso 1 1 calc R
C21 C 1.1933(3) 0.2500 0.5394(3) 0.0432(7) Uani 1 2 d S
H21 H 1.3013 0.2500 0.5889 0.052 Uiso 1 2 calc SR
N1 N 1.04291(14) 0.32544(7) 0.81137(13) 0.0242(3) Uani 1 1 d .
Cr1 Cr 0.98826(4) 0.2500 0.65818(3) 0.01968(10) Uani 1 2 d S

loop_
_atom_site_aniso_label
_atom_site_aniso_U_11
_atom_site_aniso_U_22
_atom_site_aniso_U_33
_atom_site_aniso_U_23
_atom_site_aniso_U_13
_atom_site_aniso_U_12
C1 0.0555(11) 0.0349(10) 0.0295(8) -0.0097(7) 0.0103(8) -0.0076(8)
C2 0.0247(7) 0.0293(8) 0.0228(7) -0.0037(6) 0.0020(5) -0.0014(6)
C3 0.0286(10) 0.0326(12) 0.0190(9) 0.000 0.0054(8) 0.000
C4 0.0316(7) 0.0243(8) 0.0242(7) -0.0044(6) 0.0046(6) -0.0074(6)
C5 0.0328(8) 0.0339(9) 0.0345(8) -0.0003(7) 0.0011(7) -0.0098(7)
C6 0.0366(9) 0.0414(11) 0.0455(10) -0.0006(8) 0.0022(8) -0.0167(8)
C7 0.0488(10) 0.0309(10) 0.0443(10) 0.0011(8) 0.0059(8) -0.0173(8)
C8 0.0449(10) 0.0252(9) 0.0374(9) -0.0004(7) 0.0040(7) -0.0059(7)
C9 0.0345(8) 0.0244(8) 0.0282(7) -0.0053(6) 0.0052(6) -0.0053(6)
C10 0.0370(10) 0.0466(12) 0.0676(14) 0.0122(10) -0.0103(9) -0.0104(9)
C11 0.0353(10) 0.0500(14) 0.102(2) 0.0024(13) 0.0033(11) -0.0016(9)
C12 0.0339(8) 0.0267(9) 0.0466(10) -0.0025(7) 0.0047(7) -0.0016(7)
C13 0.0420(10) 0.0341(11) 0.0747(15) -0.0045(10) 0.0055(10) 0.0042(8)
C14 0.0214(9) 0.0259(11) 0.0243(10) 0.000 0.0044(8) 0.000
C15 0.0193(9) 0.0249(11) 0.0259(10) 0.000 0.0059(8) 0.000
C16 0.0272(7) 0.0260(9) 0.0370(9) -0.0022(7) 0.0023(6) 0.0013(6)
C17 0.0313(8) 0.0371(10) 0.0373(9) -0.0123(8) 0.0009(7) -0.0017(7)
C18 0.0306(11) 0.0486(16) 0.0253(11) 0.000 -0.0002(9) 0.000
C19 0.0452(10) 0.0574(12) 0.0248(8) -0.0126(8) 0.0162(7) -0.0178(9)
C20 0.0636(12) 0.0339(10) 0.0365(9) 0.0018(8) 0.0298(9) 0.0114(9)
C21 0.0271(11) 0.073(2) 0.0331(12) 0.000 0.0145(10) 0.000
N1 0.0249(6) 0.0231(6) 0.0235(6) -0.0016(5) 0.0026(5) -0.0040(5)
Cr1 0.02039(16) 0.02033(18) 0.01857(17) 0.000 0.00472(12) 0.000

loop_
_atom_type_symbol
_atom_type_description
_atom_type_scat_dispersion_real
_atom_type_scat_dispersion_imag
_atom_type_scat_source
C C 0.0033 0.0016 'International Tables Vol C Tables 4.2.6.8 and 6.1.1.4'
H H 0.0000 0.0000 'International Tables Vol C Tables 4.2.6.8 and 6.1.1.4'
N N 0.0061 0.0033 'International Tables Vol C Tables 4.2.6.8 and 6.1.1.4'
Cr Cr 0.3209 0.6236 'International Tables Vol C Tables 4.2.6.8 and 6.1.1.4'

loop_
_geom_angle_atom_site_label_1
_geom_angle_atom_site_label_2
_geom_angle_atom_site_label_3
_geom_angle
_geom_angle_site_symmetry_1
_geom_angle_site_symmetry_3
C2 C1 H1A 109.5 . .
C2 C1 H1B 109.5 . .
H1A C1 H1B 109.5 . .
C2 C1 H1C 109.5 . .
H1A C1 H1C 109.5 . .
H1B C1 H1C 109.5 . .
N1 C2 C3 123.65(15) . .
N1 C2 C1 120.20(14) . .
C3 C2 C1 116.09(14) . .
C2 C3 C2 127.34(19) 4_565 .
C2 C3 H3 116.3 4_565 .
C2 C3 H3 116.3 . .
C9 C4 C5 120.96(15) . .
C9 C4 N1 120.27(13) . .
C5 C4 N1 118.77(15) . .
C6 C5 C4 118.07(17) . .
C6 C5 C10 121.63(16) . .
C4 C5 C10 120.30(16) . .
C7 C6 C5 121.48(17) . .
C7 C6 H6 119.3 . .
C5 C6 H6 119.3 . .
C6 C7 C8 119.84(17) . .
C6 C7 H7 120.1 . .
C8 C7 H7 120.1 . .
C7 C8 C9 121.01(17) . .
C7 C8 H8 119.5 . .
C9 C8 H8 119.5 . .
C8 C9 C4 118.64(15) . .
C8 C9 C12 121.06(16) . .
C4 C9 C12 120.30(14) . .
C11 C10 C5 118.20(18) . .
C11 C10 H10A 107.8 . .
C5 C10 H10A 107.8 . .
C11 C10 H10B 107.8 . .
C5 C10 H10B 107.8 . .
H10A C10 H10B 107.1 . .
C10 C11 H11A 109.5 . .
C10 C11 H11B 109.5 . .
H11A C11 H11B 109.5 . .
C10 C11 H11C 109.5 . .
H11A C11 H11C 109.5 . .
H11B C11 H11C 109.5 . .
C13 C12 C9 117.11(15) . .
C13 C12 H12A 108.0 . .
C9 C12 H12A 108.0 . .
C13 C12 H12B 108.0 . .
C9 C12 H12B 108.0 . .
H12A C12 H12B 107.3 . .
C12 C13 H13A 109.5 . .
C12 C13 H13B 109.5 . .
H13A C13 H13B 109.5 . .
C12 C13 H13C 109.5 . .
H13A C13 H13C 109.5 . .
H13B C13 H13C 109.5 . .
C15 C14 Cr1 121.63(14) . .
C15 C14 H14A 106.9 . .
Cr1 C14 H14A 106.9 . .
C15 C14 H14B 106.9 . .
Cr1 C14 H14B 106.9 . .
H14A C14 H14B 106.7 . .
C16 C15 C16 116.0(2) . 4_565
C16 C15 C14 122.01(10) . .
C16 C15 C14 122.01(10) 4_565 .
C17 C16 C15 121.97(16) . .
C17 C16 H16 119.0 . .
C15 C16 H16 119.0 . .
C18 C17 C16 120.75(17) . .
C18 C17 H17 119.6 . .
C16 C17 H17 119.6 . .
C17 C18 C17 118.6(2) 4_565 .
C17 C18 H18 120.7 4_565 .
C17 C18 H18 120.7 . .
C20 C19 C19 108.08(12) . 4_565
C20 C19 Cr1 73.47(10) . .
C19 C19 Cr1 71.96(5) 4_565 .
C20 C19 H19 126.0 . .
C19 C19 H19 126.0 4_565 .
Cr1 C19 H19 120.4 . .
C19 C20 C21 108.06(18) . .
C19 C20 Cr1 70.88(10) . .
C21 C20 Cr1 72.73(12) . .
C19 C20 H20 126.0 . .
C21 C20 H20 126.0 . .
Cr1 C20 H20 122.1 . .
C20 C21 C20 107.7(2) . 4_565
C20 C21 Cr1 71.76(11) . .
C20 C21 Cr1 71.76(11) 4_565 .
C20 C21 H21 126.1 . .
C20 C21 H21 126.1 4_565 .
Cr1 C21 H21 122.1 . .
C2 N1 C4 116.83(13) . .
C2 N1 Cr1 119.90(10) . .
C4 N1 Cr1 123.20(10) . .
N1 Cr1 N1 90.27(7) . 4_565
N1 Cr1 C14 94.07(5) . .
N1 Cr1 C14 94.07(5) 4_565 .
N1 Cr1 C19 151.70(6) . .
N1 Cr1 C19 116.20(6) 4_565 .
C14 Cr1 C19 93.81(7) . .
N1 Cr1 C19 116.20(6) . 4_565
N1 Cr1 C19 151.70(6) 4_565 4_565
C14 Cr1 C19 93.81(7) . 4_565
C19 Cr1 C19 36.08(11) . 4_565
N1 Cr1 C20 140.31(7) . .
N1 Cr1 C20 93.98(6) 4_565 .
C14 Cr1 C20 124.85(7) . .
C19 Cr1 C20 35.65(7) . .
C19 Cr1 C20 59.55(7) 4_565 .
N1 Cr1 C20 93.98(6) . 4_565
N1 Cr1 C20 140.31(7) 4_565 4_565
C14 Cr1 C20 124.85(7) . 4_565
C19 Cr1 C20 59.55(7) . 4_565
C19 Cr1 C20 35.65(7) 4_565 4_565
C20 Cr1 C20 59.19(10) . 4_565
N1 Cr1 C21 105.71(6) . .
N1 Cr1 C21 105.71(6) 4_565 .
C14 Cr1 C21 151.66(9) . .
C19 Cr1 C21 59.43(8) . .
C19 Cr1 C21 59.43(8) 4_565 .
C20 Cr1 C21 35.51(6) . .
C20 Cr1 C21 35.51(6) 4_565 .

loop_
_geom_bond_atom_site_label_1
_geom_bond_atom_site_label_2
_geom_bond_distance
_geom_bond_site_symmetry_2
C1 C2 1.510(2) .
C1 H1A 0.9800 .
C1 H1B 0.9800 .
C1 H1C 0.9800 .
C2 N1 1.3338(19) .
C2 C3 1.3967(19) .
C3 C2 1.3967(19) 4_565
C3 H3 0.9500 .
C4 C9 1.399(2) .
C4 C5 1.403(2) .
C4 N1 1.447(2) .
C5 C6 1.395(2) .
C5 C10 1.507(3) .
C6 C7 1.375(3) .
C6 H6 0.9500 .
C7 C8 1.378(3) .
C7 H7 0.9500 .
C8 C9 1.393(2) .
C8 H8 0.9500 .
C9 C12 1.507(2) .
C10 C11 1.472(3) .
C10 H10A 0.9900 .
C10 H10B 0.9900 .
C11 H11A 0.9800 .
C11 H11B 0.9800 .
C11 H11C 0.9800 .
C12 C13 1.503(3) .
C12 H12A 0.9900 .
C12 H12B 0.9900 .
C13 H13A 0.9800 .
C13 H13B 0.9800 .
C13 H13C 0.9800 .
C14 C15 1.483(3) .
C14 Cr1 2.144(2) .
C14 H14A 0.9900 .
C14 H14B 0.9900 .
C15 C16 1.399(2) .
C15 C16 1.399(2) 4_565
C16 C17 1.386(2) .
C16 H16 0.9500 .
C17 C18 1.379(2) .
C17 H17 0.9500 .
C18 C17 1.379(2) 4_565
C18 H18 0.9500 .
C19 C20 1.388(3) .
C19 C19 1.394(4) 4_565
C19 Cr1 2.2503(17) .
C19 H19 0.9500 .
C20 C21 1.396(3) .
C20 Cr1 2.2832(16) .
C20 H20 0.9500 .
C21 C20 1.396(3) 4_565
C21 Cr1 2.296(2) .
C21 H21 0.9500 .
N1 Cr1 2.0377(13) .
Cr1 N1 2.0377(13) 4_565
Cr1 C19 2.2503(17) 4_565
Cr1 C20 2.2832(17) 4_565

loop_
_geom_torsion_atom_site_label_1
_geom_torsion_atom_site_label_2
_geom_torsion_atom_site_label_3
_geom_torsion_atom_site_label_4
_geom_torsion
_geom_torsion_site_symmetry_1
_geom_torsion_site_symmetry_4
N1 C2 C3 C2 17.4(3) . 4_565
C1 C2 C3 C2 -159.93(17) . 4_565
C9 C4 C5 C6 -0.3(2) . .
N1 C4 C5 C6 179.36(15) . .
C9 C4 C5 C10 179.80(18) . .
N1 C4 C5 C10 -0.5(3) . .
C4 C5 C6 C7 -0.5(3) . .
C10 C5 C6 C7 179.4(2) . .
C5 C6 C7 C8 0.7(3) . .
C6 C7 C8 C9 -0.2(3) . .
C7 C8 C9 C4 -0.6(3) . .
C7 C8 C9 C12 -179.82(17) . .
C5 C4 C9 C8 0.9(2) . .
N1 C4 C9 C8 -178.82(14) . .
C5 C4 C9 C12 -179.91(15) . .
N1 C4 C9 C12 0.4(2) . .
C6 C5 C10 C11 4.5(3) . .
C4 C5 C10 C11 -175.6(2) . .
C8 C9 C12 C13 -21.0(3) . .
C4 C9 C12 C13 159.78(18) . .
Cr1 C14 C15 C16 89.89(17) . .
Cr1 C14 C15 C16 -89.89(17) . 4_565
C16 C15 C16 C17 1.6(3) 4_565 .
C14 C15 C16 C17 -178.16(17) . .
C15 C16 C17 C18 -0.6(3) . .
C16 C17 C18 C17 -0.5(4) . 4_565
C19 C19 C20 C21 0.44(16) 4_565 .
Cr1 C19 C20 C21 -63.67(14) . .
C19 C19 C20 Cr1 64.11(5) 4_565 .
C19 C20 C21 C20 -0.7(3) . 4_565
Cr1 C20 C21 C20 -63.18(16) . 4_565
C19 C20 C21 Cr1 62.47(12) . .
C3 C2 N1 C4 -166.04(16) . .
C1 C2 N1 C4 11.2(2) . .
C3 C2 N1 Cr1 16.8(2) . .
C1 C2 N1 Cr1 -166.03(12) . .
C9 C4 N1 C2 -95.66(18) . .
C5 C4 N1 C2 84.63(18) . .
C9 C4 N1 Cr1 81.42(16) . .
C5 C4 N1 Cr1 -98.29(15) . .
C2 N1 Cr1 N1 -35.52(14) . 4_565
C4 N1 Cr1 N1 147.49(9) . 4_565
C2 N1 Cr1 C14 58.58(12) . .
C4 N1 Cr1 C14 -118.42(12) . .
C2 N1 Cr1 C19 164.39(13) . .
C4 N1 Cr1 C19 -12.60(19) . .
C2 N1 Cr1 C19 154.84(11) . 4_565
C4 N1 Cr1 C19 -22.15(13) . 4_565
C2 N1 Cr1 C20 -132.10(12) . .
C4 N1 Cr1 C20 50.91(16) . .
C2 N1 Cr1 C20 -176.03(12) . 4_565
C4 N1 Cr1 C20 6.98(13) . 4_565
C2 N1 Cr1 C21 -141.93(12) . .
C4 N1 Cr1 C21 41.07(13) . .
C15 C14 Cr1 N1 134.72(4) . .
C15 C14 Cr1 N1 -134.72(4) . 4_565
C15 C14 Cr1 C19 -18.08(5) . .
C15 C14 Cr1 C19 18.08(5) . 4_565
C15 C14 Cr1 C20 -37.00(6) . .
C15 C14 Cr1 C20 37.00(6) . 4_565
C15 C14 Cr1 C21 0.0 . .
C20 C19 Cr1 N1 101.28(16) . .
C19 C19 Cr1 N1 -14.63(11) 4_565 .
C20 C19 Cr1 N1 -56.41(12) . 4_565
C19 C19 Cr1 N1 -172.33(5) 4_565 4_565
C20 C19 Cr1 C14 -152.84(11) . .
C19 C19 Cr1 C14 91.24(2) 4_565 .
C20 C19 Cr1 C19 115.92(11) . 4_565
C19 C19 Cr1 C20 -115.92(11) 4_565 .
C20 C19 Cr1 C20 78.47(15) . 4_565
C19 C19 Cr1 C20 -37.45(8) 4_565 4_565
C20 C19 Cr1 C21 37.01(10) . .
C19 C19 Cr1 C21 -78.91(5) 4_565 .
C19 C20 Cr1 N1 -133.28(12) . .
C21 C20 Cr1 N1 -16.45(17) . .
C19 C20 Cr1 N1 131.48(11) . 4_565
C21 C20 Cr1 N1 -111.69(13) . 4_565
C19 C20 Cr1 C14 33.71(14) . .
C21 C20 Cr1 C14 150.54(12) . .
C21 C20 Cr1 C19 116.83(17) . .
C19 C20 Cr1 C19 -37.90(13) . 4_565
C21 C20 Cr1 C19 78.93(13) . 4_565
C19 C20 Cr1 C20 -79.58(12) . 4_565
C21 C20 Cr1 C20 37.25(14) . 4_565
C19 C20 Cr1 C21 -116.83(17) . .
C20 C21 Cr1 N1 169.17(11) . .
C20 C21 Cr1 N1 -74.34(13) 4_565 .
C20 C21 Cr1 N1 74.34(13) . 4_565
C20 C21 Cr1 N1 -169.17(11) 4_565 4_565
C20 C21 Cr1 C14 -58.24(12) . .
C20 C21 Cr1 C14 58.24(12) 4_565 .
C20 C21 Cr1 C19 -37.16(12) . .
C20 C21 Cr1 C19 79.32(14) 4_565 .
C20 C21 Cr1 C19 -79.32(14) . 4_565
C20 C21 Cr1 C19 37.16(12) 4_565 4_565
C20 C21 Cr1 C20 116.5(2) 4_565 .
C20 C21 Cr1 C20 -116.5(2) . 4_565
